data_4505213
loop_
_publ_author_name
'Awaleh, Mohamed Osman'
'Badia, Antonella'
'Brisse, Fran\,cois'

_publ_section_title
;
 Silver Coodination Polymers with Flexible Ligands. Syntheses, Crystal
 Structures, and Effect of the Counteranion and the Solvent on the
 Structure of Complexes [AgL1X]\\infty of the Bis(Phenylthio)methane
 LigandL1with Silver(I) Salts, X = ClO4-, BF4-, CF3COO-, CF3SO3-,
 CF3CF2CF2COO-, and-OOCCF2CF2COO-
;
_journal_issue 5
_journal_name_full 'Crystal Growth &amp; Design'
_journal_page_first 1897
_journal_paper_doi 10.1021/cg050180u
_journal_volume 5
_journal_year 2005
_chemical_compound_source 'Synthesized by the authors. See text'
_chemical_formula_moiety 'C17 H12 Ag F7 O2 S2'
_chemical_formula_sum 'C17 H12 Ag F7 O2 S2'
_chemical_formula_weight 553.26
_chemical_name_systematic
; 
 ? 
;
_space_group_IT_number 2
_symmetry_cell_setting triclinic
_symmetry_space_group_name_Hall '-P 1'
_symmetry_space_group_name_H-M 'P -1'
_atom_sites_solution_hydrogens geom
_atom_sites_solution_primary direct
_atom_sites_solution_secondary difmap
_audit_creation_method SHELXL-97
_cell_angle_alpha 87.8310(10)
_cell_angle_beta 84.0590(10)
_cell_angle_gamma 76.0270(10)
_cell_formula_units_Z 2
_cell_length_a 6.92240(10)
_cell_length_b 11.1849(2)
_cell_length_c 12.8590(2)
_cell_measurement_reflns_used 5464
_cell_measurement_temperature 100(2)
_cell_measurement_theta_max 72.82
_cell_measurement_theta_min 3.46
_cell_volume 960.89(3)
_computing_cell_refinement 'SMART (Bruker, 1999)'
_computing_data_collection 'SMART (Bruker, 1999)'
_computing_data_reduction 'SAINT (Bruker, 1999)'
_computing_molecular_graphics 'SHELXTL (Bruker, 1997)'
_computing_publication_material 'UdMX (local program)'
_computing_structure_refinement 'SHELXL97 (Sheldrick, 1997)'
_computing_structure_solution 'SHELXS97 (Sheldrick, 1997)'
_diffrn_ambient_temperature 100(2)
_diffrn_detector_area_resol_mean 5.5
_diffrn_measured_fraction_theta_full 0.951
_diffrn_measured_fraction_theta_max 0.951
_diffrn_measurement_device_type 'Bruker Smart 2000'
_diffrn_measurement_method \w
_diffrn_radiation_monochromator graphite
_diffrn_radiation_source 'Sealed Tube'
_diffrn_radiation_type CuK\a
_diffrn_radiation_wavelength 1.54178
_diffrn_reflns_av_R_equivalents 0.035
_diffrn_reflns_av_sigmaI/netI 0.0240
_diffrn_reflns_limit_h_max 6
_diffrn_reflns_limit_h_min -8
_diffrn_reflns_limit_k_max 13
_diffrn_reflns_limit_k_min -13
_diffrn_reflns_limit_l_max 15
_diffrn_reflns_limit_l_min -15
_diffrn_reflns_number 11611
_diffrn_reflns_theta_full 72.99
_diffrn_reflns_theta_max 72.99
_diffrn_reflns_theta_min 3.46
_diffrn_standards_decay_% 0.30
_diffrn_standards_number 99
_exptl_absorpt_coefficient_mu 11.192
_exptl_absorpt_correction_T_max 0.639
_exptl_absorpt_correction_T_min 0.281
_exptl_absorpt_correction_type multi-scan
_exptl_absorpt_process_details 'Sadabs (Sheldrick,1996)'
_exptl_crystal_colour Colourless
_exptl_crystal_density_diffrn 1.912
_exptl_crystal_density_method 'not measured'
_exptl_crystal_description block
_exptl_crystal_F_000 544
_exptl_crystal_size_max 0.27
_exptl_crystal_size_mid 0.11
_exptl_crystal_size_min 0.04
_refine_diff_density_max 0.793
_refine_diff_density_min -0.630
_refine_diff_density_rms 0.107
_refine_ls_extinction_method none
_refine_ls_goodness_of_fit_ref 1.056
_refine_ls_hydrogen_treatment constr
_refine_ls_matrix_type full
_refine_ls_number_parameters 262
_refine_ls_number_reflns 3647
_refine_ls_number_restraints 0
_refine_ls_restrained_S_all 1.056
_refine_ls_R_factor_all 0.0317
_refine_ls_R_factor_gt 0.0311
_refine_ls_shift/su_max 0.001
_refine_ls_shift/su_mean 0.000
_refine_ls_structure_factor_coef Fsqd
_refine_ls_weighting_details 'calc w=1/[\s^2^(Fo^2^)+(0.0651P)^2^+0.4271P] where P=(Fo^2^+2Fc^2^)/3'
_refine_ls_weighting_scheme calc
_refine_ls_wR_factor_gt 0.0853
_refine_ls_wR_factor_ref 0.0859
_reflns_number_gt 3538
_reflns_number_total 3647
_reflns_threshold_expression I>2\s(I)
_cod_data_source_file cg050180usi20050425_041923.cif
_cod_data_source_block Complex6
_cod_depositor_comments
;
The following automatic conversions were performed:

'_symmetry_cell_setting' value 'Triclinic' changed to 'triclinic'
according to /home/saulius/struct/CIF-dictionaries/cif_core.dic
dictionary named 'cif_core.dic' version 2.4.1 from
2010-06-29.

'_geom_bond_publ_flag' value 'Y' changed to 'y'
according to /home/saulius/struct/CIF-dictionaries/cif_core.dic
dictionary named 'cif_core.dic' version 2.4.1 from 2010-06-29 (35
times).

'_geom_angle_publ_flag' value 'Y' changed to 'y' according
to /home/saulius/struct/CIF-dictionaries/cif_core.dic dictionary
named 'cif_core.dic' version 2.4.1 from 2010-06-29 (56 times).

Automatic conversion script
Id: cif_fix_values 1715 2011-07-08 13:25:40Z adriana 
;
_cod_original_sg_symbol_H-M P-1
_cod_database_code 4505213

loop_
_symmetry_equiv_pos_as_xyz
'x, y, z'
'-x, -y, -z'

loop_
_atom_site_label
_atom_site_type_symbol
_atom_site_fract_x
_atom_site_fract_y
_atom_site_fract_z
_atom_site_U_iso_or_equiv
_atom_site_adp_type
_atom_site_occupancy
_atom_site_symmetry_multiplicity
_atom_site_calc_flag
_atom_site_refinement_flags
Ag1 Ag 0.46109(2) 0.366391(15) 0.502921(13) 0.01787(9) Uani 1 1 d .
S1 S 0.22848(9) 0.21389(6) 0.50105(5) 0.01591(14) Uani 1 1 d .
S2 S -0.21156(9) 0.23247(6) 0.56536(5) 0.01722(14) Uani 1 1 d .
F1 F 0.8439(3) 0.53861(16) 0.16317(14) 0.0332(4) Uani 1 1 d .
F2 F 0.7245(3) 0.3821(2) 0.13334(14) 0.0372(5) Uani 1 1 d .
F3 F 1.0070(4) 0.2350(2) 0.2459(2) 0.0686(9) Uani 1 1 d .
F4 F 1.1282(3) 0.3899(3) 0.27410(16) 0.0531(7) Uani 1 1 d .
F5 F 1.2047(4) 0.4234(2) 0.0668(2) 0.0628(8) Uani 1 1 d .
F6 F 1.3366(4) 0.2453(3) 0.1199(2) 0.0670(9) Uani 1 1 d .
F7 F 1.0851(4) 0.2747(4) 0.0348(2) 0.0986(15) Uani 1 1 d .
O11 O 0.5637(3) 0.38930(18) 0.32722(14) 0.0215(4) Uani 1 1 d .
O12 O 0.7525(3) 0.51482(17) 0.36993(14) 0.0178(4) Uani 1 1 d .
C1 C 0.6963(4) 0.4459(2) 0.3115(2) 0.0167(5) Uani 1 1 d .
C2 C 0.8201(4) 0.4288(2) 0.2018(2) 0.0181(5) Uani 1 1 d .
C3 C 1.0287(5) 0.3435(3) 0.2073(2) 0.0253(6) Uani 1 1 d .
C4 C 1.1655(5) 0.3204(3) 0.1044(2) 0.0260(6) Uani 1 1 d .
C11 C 0.2769(4) 0.1294(2) 0.6201(2) 0.0165(5) Uani 1 1 d .
C12 C 0.2750(4) 0.1895(2) 0.7128(2) 0.0167(5) Uani 1 1 d .
H12 H 0.2496 0.2769 0.7136 0.020 Uiso 1 1 calc R
C13 C 0.3103(4) 0.1216(3) 0.8037(2) 0.0212(5) Uani 1 1 d .
H13 H 0.3056 0.1623 0.8678 0.025 Uiso 1 1 calc R
C14 C 0.3527(4) -0.0064(3) 0.8015(2) 0.0266(6) Uani 1 1 d .
H14 H 0.3779 -0.0529 0.8641 0.032 Uiso 1 1 calc R
C15 C 0.3584(5) -0.0663(3) 0.7092(3) 0.0278(6) Uani 1 1 d .
H15 H 0.3900 -0.1538 0.7081 0.033 Uiso 1 1 calc R
C16 C 0.3175(4) 0.0016(3) 0.6172(2) 0.0221(6) Uani 1 1 d .
H16 H 0.3175 -0.0390 0.5537 0.027 Uiso 1 1 calc R
C17 C -0.0148(4) 0.3146(2) 0.5383(2) 0.0165(5) Uani 1 1 d .
H17A H -0.0505 0.3754 0.4813 0.020 Uiso 1 1 calc R
H17B H -0.0066 0.3605 0.6014 0.020 Uiso 1 1 calc R
C21 C -0.2268(4) 0.2154(2) 0.7042(2) 0.0179(5) Uani 1 1 d .
C22 C -0.2862(4) 0.3181(3) 0.7678(2) 0.0220(6) Uani 1 1 d .
H22 H -0.3200 0.3984 0.7378 0.026 Uiso 1 1 calc R
C23 C -0.2956(5) 0.3020(3) 0.8757(2) 0.0301(7) Uani 1 1 d .
H23 H -0.3344 0.3716 0.9200 0.036 Uiso 1 1 calc R
C24 C -0.2483(5) 0.1844(3) 0.9186(3) 0.0334(7) Uani 1 1 d .
H24 H -0.2541 0.1736 0.9924 0.040 Uiso 1 1 calc R
C25 C -0.1929(5) 0.0825(3) 0.8549(3) 0.0306(7) Uani 1 1 d .
H25 H -0.1620 0.0021 0.8850 0.037 Uiso 1 1 calc R
C26 C -0.1822(4) 0.0975(3) 0.7469(2) 0.0239(6) Uani 1 1 d .
H26 H -0.1449 0.0277 0.7029 0.029 Uiso 1 1 calc R

loop_
_atom_site_aniso_label
_atom_site_aniso_U_11
_atom_site_aniso_U_22
_atom_site_aniso_U_33
_atom_site_aniso_U_23
_atom_site_aniso_U_13
_atom_site_aniso_U_12
Ag1 0.01635(14) 0.02292(13) 0.01472(13) -0.00353(8) 0.00249(8) -0.00662(8)
S1 0.0143(3) 0.0207(3) 0.0131(3) -0.0039(2) 0.0000(2) -0.0050(2)
S2 0.0147(3) 0.0214(3) 0.0171(3) -0.0036(2) -0.0021(2) -0.0067(2)
F1 0.0485(12) 0.0206(8) 0.0224(9) 0.0053(7) 0.0118(8) 0.0006(7)
F2 0.0318(11) 0.0678(14) 0.0160(8) -0.0149(8) -0.0003(7) -0.0187(9)
F3 0.0559(15) 0.0319(11) 0.094(2) 0.0320(12) 0.0388(14) 0.0123(10)
F4 0.0225(11) 0.107(2) 0.0242(10) -0.0196(11) -0.0030(8) -0.0010(11)
F5 0.0673(17) 0.0433(13) 0.0632(16) 0.0050(11) 0.0425(13) -0.0064(11)
F6 0.0397(13) 0.0769(17) 0.0538(15) 0.0197(13) 0.0236(11) 0.0306(12)
F7 0.0447(16) 0.183(4) 0.075(2) -0.102(2) 0.0271(14) -0.0404(19)
O11 0.0266(11) 0.0253(10) 0.0150(9) -0.0029(7) 0.0025(7) -0.0122(8)
O12 0.0186(10) 0.0196(9) 0.0142(9) -0.0057(7) 0.0010(7) -0.0028(7)
C1 0.0190(13) 0.0155(11) 0.0126(12) -0.0022(9) 0.0008(9) 0.0007(9)
C2 0.0208(14) 0.0210(12) 0.0119(12) -0.0025(9) 0.0004(10) -0.0043(10)
C3 0.0249(16) 0.0268(14) 0.0191(14) 0.0040(11) 0.0035(11) 0.0003(11)
C4 0.0273(16) 0.0272(14) 0.0199(14) -0.0035(11) 0.0054(11) -0.0020(11)
C11 0.0123(12) 0.0201(12) 0.0174(12) -0.0015(10) 0.0003(9) -0.0050(9)
C12 0.0146(13) 0.0167(12) 0.0187(12) -0.0028(10) 0.0001(9) -0.0035(9)
C13 0.0159(14) 0.0282(14) 0.0191(13) -0.0022(11) -0.0001(10) -0.0050(10)
C14 0.0225(15) 0.0271(14) 0.0279(15) 0.0113(12) 0.0005(11) -0.0048(11)
C15 0.0250(16) 0.0165(13) 0.0395(17) 0.0026(12) 0.0036(12) -0.0037(11)
C16 0.0196(14) 0.0195(13) 0.0265(14) -0.0066(11) 0.0041(10) -0.0052(10)
C17 0.0157(13) 0.0190(12) 0.0157(12) -0.0006(9) -0.0022(9) -0.0054(9)
C21 0.0102(13) 0.0243(13) 0.0208(13) 0.0006(10) -0.0021(9) -0.0068(9)
C22 0.0217(15) 0.0234(13) 0.0222(14) -0.0017(11) -0.0022(11) -0.0078(10)
C23 0.0335(18) 0.0392(17) 0.0210(15) -0.0067(13) 0.0003(12) -0.0155(13)
C24 0.0284(17) 0.053(2) 0.0233(15) 0.0087(14) -0.0032(12) -0.0199(14)
C25 0.0232(16) 0.0343(16) 0.0363(17) 0.0152(13) -0.0066(12) -0.0114(12)
C26 0.0152(14) 0.0243(14) 0.0332(16) 0.0024(11) -0.0004(11) -0.0078(10)

loop_
_atom_type_symbol
_atom_type_description
_atom_type_scat_dispersion_real
_atom_type_scat_dispersion_imag
_atom_type_scat_source
C C 0.0181 0.0091 'International Tables Vol C Tables 4.2.6.8 and 6.1.1.4'
H H 0.0000 0.0000 'International Tables Vol C Tables 4.2.6.8 and 6.1.1.4'
O O 0.0492 0.0322 'International Tables Vol C Tables 4.2.6.8 and 6.1.1.4'
F F 0.0727 0.0534 'International Tables Vol C Tables 4.2.6.8 and 6.1.1.4'
S S 0.3331 0.5567 'International Tables Vol C Tables 4.2.6.8 and 6.1.1.4'
Ag Ag 0.1306 4.2820 'International Tables Vol C Tables 4.2.6.8 and 6.1.1.4'

loop_
_geom_angle_atom_site_label_1
_geom_angle_atom_site_label_2
_geom_angle_atom_site_label_3
_geom_angle_site_symmetry_1
_geom_angle_site_symmetry_3
_geom_angle
_geom_angle_publ_flag
O12 AG1 O11 2_666 . 136.64(7) y
O12 AG1 S2 2_666 1_655 115.38(5) y
O11 AG1 S2 . 1_655 99.99(5) y
O12 AG1 S1 2_666 . 91.97(5) y
O11 AG1 S1 . . 103.32(5) y
S2 AG1 S1 1_655 . 104.18(2) y
O12 AG1 AG1 2_666 2_666 70.47(5) y
O11 AG1 AG1 . 2_666 78.38(5) y
S2 AG1 AG1 1_655 2_666 102.412(15 y
S1 AG1 AG1 . 2_666 152.577(17 y
C11 S1 C17 . . 101.04(12) y
C11 S1 AG1 . . 101.24(8) y
C17 S1 AG1 . . 101.28(8) y
C21 S2 C17 . . 102.58(12) y
C21 S2 AG1 . 1_455 111.88(9) y
C17 S2 AG1 . 1_455 108.91(8) y
C1 O11 AG1 . . 113.77(16) y
C1 O12 AG1 . 2_666 122.82(17) y
O11 C1 O12 . . 130.5(2) y
O11 C1 C2 . . 116.3(2) y
O12 C1 C2 . . 113.2(2) y
F2 C2 F1 . . 107.4(2) y
F2 C2 C3 . . 108.5(2) y
F1 C2 C3 . . 107.8(2) y
F2 C2 C1 . . 110.9(2) y
F1 C2 C1 . . 110.0(2) y
C3 C2 C1 . . 112.1(2) y
F3 C3 F4 . . 107.4(3) y
F3 C3 C2 . . 108.3(2) y
F4 C3 C2 . . 109.4(2) y
F3 C3 C4 . . 107.9(3) y
F4 C3 C4 . . 106.5(3) y
C2 C3 C4 . . 116.9(2) y
F7 C4 F6 . . 108.7(3) y
F7 C4 F5 . . 108.1(3) y
F6 C4 F5 . . 107.0(3) y
F7 C4 C3 . . 111.7(3) y
F6 C4 C3 . . 110.5(3) y
F5 C4 C3 . . 110.6(2) y
C12 C11 C16 . . 120.9(2) y
C12 C11 S1 . . 121.0(2) y
C16 C11 S1 . . 118.1(2) y
C13 C12 C11 . . 119.6(2) y
C13 C12 H12 . . 120.2 ?
C11 C12 H12 . . 120.2 ?
C12 C13 C14 . . 119.9(3) y
C12 C13 H13 . . 120 ?
C14 C13 H13 . . 120 ?
C15 C14 C13 . . 120.5(3) y
C15 C14 H14 . . 119.7 ?
C13 C14 H14 . . 119.7 ?
C14 C15 C16 . . 120.0(3) y
C14 C15 H15 . . 120 ?
C16 C15 H15 . . 120 ?
C11 C16 C15 . . 119.0(3) y
C11 C16 H16 . . 120.5 ?
C15 C16 H16 . . 120.5 ?
S1 C17 S2 . . 113.22(14) y
S1 C17 H17A . . 108.9 ?
S2 C17 H17A . . 108.9 ?
S1 C17 H17B . . 108.9 ?
S2 C17 H17B . . 108.9 ?
H17A C17 H17B . . 107.7 ?
C26 C21 C22 . . 120.9(3) y
C26 C21 S2 . . 118.4(2) y
C22 C21 S2 . . 120.6(2) y
C21 C22 C23 . . 119.3(3) y
C21 C22 H22 . . 120.3 ?
C23 C22 H22 . . 120.3 ?
C24 C23 C22 . . 119.8(3) y
C24 C23 H23 . . 120.1 ?
C22 C23 H23 . . 120.1 ?
C25 C24 C23 . . 120.5(3) y
C25 C24 H24 . . 119.7 ?
C23 C24 H24 . . 119.7 ?
C24 C25 C26 . . 120.1(3) y
C24 C25 H25 . . 119.9 ?
C26 C25 H25 . . 119.9 ?
C21 C26 C25 . . 119.2(3) y
C21 C26 H26 . . 120.4 ?
C25 C26 H26 . . 120.4 ?

loop_
_geom_bond_atom_site_label_1
_geom_bond_atom_site_label_2
_geom_bond_site_symmetry_2
_geom_bond_distance
_geom_bond_publ_flag
Ag1 O12 2_666 2.3108(18) y
Ag1 O11 . 2.3209(19) y
Ag1 S2 1_655 2.5826(6) y
Ag1 S1 . 2.6154(6) y
Ag1 Ag1 2_666 3.1593(3) y
S1 C11 . 1.787(3) y
S1 C17 . 1.815(3) y
S2 C21 . 1.784(3) y
S2 C17 . 1.817(3) y
S2 Ag1 1_455 2.5826(6) y
F1 C2 . 1.348(3) y
F2 C2 . 1.345(3) y
F3 C3 . 1.330(4) y
F4 C3 . 1.345(4) y
F5 C4 . 1.310(4) y
F6 C4 . 1.306(4) y
F7 C4 . 1.283(4) y
O11 C1 . 1.232(3) y
O12 C1 . 1.249(3) y
O12 Ag1 2_666 2.3108(18) y
C1 C2 . 1.565(4) y
C2 C3 . 1.534(4) y
C3 C4 . 1.538(4) y
C11 C12 . 1.387(4) y
C11 C16 . 1.390(4) y
C12 C13 . 1.381(4) y
C12 H12 . 0.95 ?
C13 C14 . 1.391(4) y
C13 H13 . 0.95 ?
C14 C15 . 1.377(5) y
C14 H14 . 0.95 ?
C15 C16 . 1.397(4) y
C15 H15 . 0.95 ?
C16 H16 . 0.95 ?
C17 H17a . 0.99 ?
C17 H17b . 0.99 ?
C21 C26 . 1.386(4) y
C21 C22 . 1.389(4) y
C22 C23 . 1.389(4) y
C22 H22 . 0.95 ?
C23 C24 . 1.384(5) y
C23 H23 . 0.95 ?
C24 C25 . 1.382(5) y
C24 H24 . 0.95 ?
C25 C26 . 1.388(4) y
C25 H25 . 0.95 ?
C26 H26 . 0.95 ?

loop_
_geom_torsion_atom_site_label_1
_geom_torsion_atom_site_label_2
_geom_torsion_atom_site_label_3
_geom_torsion_atom_site_label_4
_geom_torsion_site_symmetry_1
_geom_torsion
O12 AG1 S1 C11 2_666 -74.73(10)
O11 AG1 S1 C11 . 146.18(10)
S2 AG1 S1 C11 1_655 42.08(9)
AG1 AG1 S1 C11 2_666 -123.42(9)
O12 AG1 S1 C17 2_666 29.08(10)
O11 AG1 S1 C17 . -110.0(1)
S2 AG1 S1 C17 1_655 145.90(8)
AG1 AG1 S1 C17 2_666 -19.6(1)
O12 AG1 O11 C1 2_666 81.3(2)
S2 AG1 O11 C1 1_655 -63.82(18)
S1 AG1 O11 C1 . -171.11(17)
AG1 AG1 O11 C1 2_666 36.94(17)
AG1 O11 C1 O12 . -17.9(4)
AG1 O11 C1 C2 . 160.83(17)
AG1 O12 C1 O11 2_666 -30.7(4)
AG1 O12 C1 C2 2_666 150.57(16)
O11 C1 C2 F2 . 17.2(3)
O12 C1 C2 F2 . -163.9(2)
O11 C1 C2 F1 . 135.8(2)
O12 C1 C2 F1 . -45.3(3)
O11 C1 C2 C3 . -104.3(3)
O12 C1 C2 C3 . 74.6(3)
F2 C2 C3 F3 . -64.3(3)
F1 C2 C3 F3 . 179.7(3)
C1 C2 C3 F3 . 58.5(3)
F2 C2 C3 F4 . 178.9(2)
F1 C2 C3 F4 . 62.9(3)
C1 C2 C3 F4 . -58.3(3)
F2 C2 C3 C4 . 57.7(3)
F1 C2 C3 C4 . -58.2(3)
C1 C2 C3 C4 . -179.4(2)
F3 C3 C4 F7 . 64.3(4)
F4 C3 C4 F7 . 179.4(3)
C2 C3 C4 F7 . -57.9(4)
F3 C3 C4 F6 . -56.9(4)
F4 C3 C4 F6 . 58.2(4)
C2 C3 C4 F6 . -179.2(3)
F3 C3 C4 F5 . -175.2(3)
F4 C3 C4 F5 . -60.1(3)
C2 C3 C4 F5 . 62.6(4)
C17 S1 C11 C12 . -56.3(2)
AG1 S1 C11 C12 . 47.7(2)
C17 S1 C11 C16 . 124.1(2)
AG1 S1 C11 C16 . -131.9(2)
C16 C11 C12 C13 . -1.2(4)
S1 C11 C12 C13 . 179.1(2)
C11 C12 C13 C14 . 1.7(4)
C12 C13 C14 C15 . -0.5(4)
C13 C14 C15 C16 . -1.3(5)
C12 C11 C16 C15 . -0.5(4)
S1 C11 C16 C15 . 179.2(2)
C14 C15 C16 C11 . 1.8(4)
C11 S1 C17 S2 . -66.75(16)
AG1 S1 C17 S2 . -170.72(11)
C21 S2 C17 S1 . 96.86(15)
AG1 S2 C17 S1 1_455 -144.46(10)
C17 S2 C21 C26 . -117.1(2)
AG1 S2 C21 C26 1_455 126.3(2)
C17 S2 C21 C22 . 64.3(2)
AG1 S2 C21 C22 1_455 -52.3(2)
C26 C21 C22 C23 . 1.8(4)
S2 C21 C22 C23 . -179.6(2)
C21 C22 C23 C24 . -0.8(5)
C22 C23 C24 C25 . -0.4(5)
C23 C24 C25 C26 . 0.6(5)
C22 C21 C26 C25 . -1.5(4)
S2 C21 C26 C25 . 179.8(2)
C24 C25 C26 C21 . 0.3(4)
